data_2243856
loop_
_publ_author_name
'Knorr, Michael'
'Viau, Lydie'
'Rousselin, Yoann'
'Kubicki, Marek M.'

_publ_section_title
;
 Crystal structure of the two-dimensional coordination polymer
 poly[di-\m-bromido-bis(\m-tetrahydrothiophene)dicopper(I)]
;
_journal_coeditor_code YZ2008
_journal_issue 7
_journal_name_full 'Acta Crystallographica Section E'
_journal_page_first 744
_journal_page_last 748
_journal_paper_doi 10.1107/S2056989021006460
_journal_volume 77
_journal_year 2021
_chemical_formula_iupac '[Cu2 Br2 (C4 H8 S)2]'
_chemical_formula_moiety 'C8 H16 Br2 Cu2 S2'
_chemical_formula_sum 'C8 H16 Br2 Cu2 S2'
_chemical_formula_weight 463.23
_chemical_name_systematic
;
Poly[di-\m-bromido-bis(\m-tetrahydrothiophene)dicopper(I)]
;
_space_group_crystal_system triclinic
_space_group_IT_number 2
_space_group_name_Hall '-P 1'
_space_group_name_H-M_alt 'P -1'
_atom_sites_solution_hydrogens geom
_atom_sites_solution_primary direct
_audit_creation_method
;
Olex2 1.3
(compiled 2020.11.12 svn.r5f609507 for OlexSys, GUI svn.r6272)
;
_cell_angle_alpha 75.804(2)
_cell_angle_beta 89.845(2)
_cell_angle_gamma 89.594(2)
_cell_formula_units_Z 2
_cell_length_a 6.8076(3)
_cell_length_b 9.7078(4)
_cell_length_c 10.1579(4)
_cell_measurement_reflns_used 2662
_cell_measurement_temperature 115.00(10)
_cell_measurement_theta_max 27.485
_cell_measurement_theta_min 0.998
_cell_volume 650.79(5)
_computing_cell_refinement
;
HKL Scalepack (Otwinowski & Minor 1997)
;
_computing_data_collection
;
COLLECT (Nonius, 1997)
;
_computing_data_reduction
;
HKL Denzo and Scalepack (Otwinowski & Minor 1997)
;
_computing_molecular_graphics
;
<i>OLEX2</i> (Dolomanov <i>et al.</i>,  2009)
;
_computing_publication_material
;
<i>OLEX2</i> (Dolomanov <i>et al.</i>,  2009)
;
_computing_structure_refinement
;
<i>SHELXL2018/3</i> (Sheldrick, 2015)
;
_computing_structure_solution
;
SIR97 (Burla <i>et al.</i>,  2007)
;
_diffrn_ambient_temperature 115.00(10)
_diffrn_detector 'CCD Plate'
_diffrn_detector_area_resol_mean 9
_diffrn_measured_fraction_theta_full 0.992
_diffrn_measured_fraction_theta_max 0.985
_diffrn_measurement_device '\k-geometry diffractometer'
_diffrn_measurement_device_type 'Nonius Kappa APEXII'
_diffrn_measurement_method '\f and \w scans'
_diffrn_radiation_monochromator graphite
_diffrn_radiation_probe x-ray
_diffrn_radiation_type 'Mo K\a~1~'
_diffrn_radiation_wavelength 0.71073
_diffrn_reflns_av_R_equivalents 0.0213
_diffrn_reflns_av_unetI/netI 0.0295
_diffrn_reflns_limit_h_max 8
_diffrn_reflns_limit_h_min -8
_diffrn_reflns_limit_k_max 12
_diffrn_reflns_limit_k_min -12
_diffrn_reflns_limit_l_max 13
_diffrn_reflns_limit_l_min -12
_diffrn_reflns_number 5297
_diffrn_reflns_theta_full 25.242
_diffrn_reflns_theta_max 27.577
_diffrn_reflns_theta_min 2.992
_diffrn_source 'X-ray tube'
_exptl_absorpt_coefficient_mu 9.689
_exptl_absorpt_correction_T_max 0.0724
_exptl_absorpt_correction_T_min 0.0240
_exptl_absorpt_correction_type multi-scan
_exptl_absorpt_process_details
;
(Blessing, 1995)
;
_exptl_crystal_colour 'clear light colourless'
_exptl_crystal_density_diffrn 2.364
_exptl_crystal_density_method 'not measured'
_exptl_crystal_description prism
_exptl_crystal_F_000 448
_exptl_crystal_size_max 0.25
_exptl_crystal_size_mid 0.15
_exptl_crystal_size_min 0.1
_refine_diff_density_max 0.823
_refine_diff_density_min -0.914
_refine_ls_extinction_method none
_refine_ls_goodness_of_fit_ref 1.091
_refine_ls_hydrogen_treatment constr
_refine_ls_matrix_type full
_refine_ls_number_parameters 132
_refine_ls_number_reflns 2954
_refine_ls_number_restraints 6
_refine_ls_restrained_S_all 1.092
_refine_ls_R_factor_all 0.0333
_refine_ls_R_factor_gt 0.0298
_refine_ls_shift/su_max 0.000
_refine_ls_shift/su_mean 0.000
_refine_ls_structure_factor_coef Fsqd
_refine_ls_weighting_details 'w=1/[\s^2^(Fo^2^)+(0.0333P)^2^+2.0511P] where P=(Fo^2^+2Fc^2^)/3'
_refine_ls_weighting_scheme calc
_refine_ls_wR_factor_gt 0.0729
_refine_ls_wR_factor_ref 0.0754
_reflns_number_gt 2743
_reflns_number_total 2954
_reflns_threshold_expression 'I > 2\s(I)'
_cod_data_source_file yz2008sup1.cif
_cod_data_source_block I
_cod_database_code 2243856
_shelx_space_group_comment
;
The symmetry employed for this shelxl refinement is uniquely defined
by the following loop, which should always be used as a source of
symmetry information in preference to the above space-group names.
They are only intended as comments.
;
_shelx_estimated_absorpt_t_min 0.196
_shelx_estimated_absorpt_t_max 0.444

loop_
_space_group_symop_operation_xyz
'x, y, z'
'-x, -y, -z'

loop_
_atom_site_type_symbol
_atom_site_label
_atom_site_fract_x
_atom_site_fract_y
_atom_site_fract_z
_atom_site_U_iso_or_equiv
_atom_site_adp_type
_atom_site_calc_flag
_atom_site_occupancy
_atom_site_disorder_assembly
_atom_site_disorder_group
Br Br1 0.66540(5) 0.15468(4) -0.03837(3) 0.01461(10) Uani d 1 . .
Br Br2 0.83088(5) 0.17939(4) 0.45014(4) 0.01506(10) Uani d 1 . .
Cu Cu1 0.51313(7) -0.00292(5) 0.16455(5) 0.01505(11) Uani d 1 . .
Cu Cu2 0.82082(6) -0.08288(5) 0.51958(4) 0.01385(11) Uani d 1 . .
S S1 0.31065(12) 0.13645(9) 0.26538(8) 0.01195(17) Uani d 1 . .
S S2 0.70032(12) -0.14665(9) 0.33197(9) 0.01222(17) Uani d 1 . .
C C1 0.4015(6) 0.3198(4) 0.2177(4) 0.0192(8) Uani d 1 . .
H H1A 0.375096 0.368406 0.290963 0.023 Uiso calc 1 . .
H H1B 0.544740 0.320766 0.200413 0.023 Uiso calc 1 . .
C C2 0.2910(6) 0.3928(4) 0.0890(4) 0.0206(8) Uani d 1 . .
H H2A 0.354608 0.371724 0.008315 0.025 Uiso calc 1 . .
H H2B 0.289017 0.496987 0.077765 0.025 Uiso calc 1 . .
C C3 0.0821(6) 0.3339(4) 0.1059(4) 0.0226(8) Uani d 1 . .
H H3A 0.010384 0.370283 0.175423 0.027 Uiso calc 1 . .
H H3B 0.009678 0.363357 0.018959 0.027 Uiso calc 1 . .
C C4 0.0989(6) 0.1729(4) 0.1496(4) 0.0163(7) Uani d 1 . .
H H4A 0.121252 0.132901 0.069998 0.020 Uiso calc 1 . .
H H4B -0.022152 0.131202 0.196654 0.020 Uiso calc 1 . .
C C5 0.9163(6) -0.2030(4) 0.2504(4) 0.0179(7) Uani d 1 . .
H H5A 0.902627 -0.175035 0.150356 0.022 Uiso calc 1 . .
H H5B 1.036738 -0.159227 0.275978 0.022 Uiso calc 1 . .
C C6 0.9258(7) -0.3639(5) 0.3012(5) 0.0325(10) Uani d 1 . .
H H6AA 1.003988 -0.405261 0.237893 0.039 Uiso calc 0.771(13) A 1
H H6AB 0.988725 -0.390717 0.391775 0.039 Uiso calc 0.771(13) A 1
H H6BC 0.911154 -0.407662 0.223452 0.039 Uiso calc 0.229(13) A 2
H H6BD 1.055839 -0.392163 0.342976 0.039 Uiso calc 0.229(13) A 2
C C7A 0.7197(8) -0.4183(6) 0.3098(6) 0.0265(16) Uani d 0.771(13) A 1
H H7AA 0.716201 -0.518002 0.364131 0.032 Uiso calc 0.771(13) A 1
H H7AB 0.669637 -0.415264 0.217672 0.032 Uiso calc 0.771(13) A 1
C C7B 0.7690(16) -0.4178(16) 0.4028(15) 0.016(5) Uiso d 0.229(13) A 2
H H7BA 0.732673 -0.515246 0.398840 0.019 Uiso calc 0.229(13) A 2
H H7BB 0.819357 -0.422099 0.495122 0.019 Uiso calc 0.229(13) A 2
C C8 0.5925(6) -0.3246(4) 0.3767(4) 0.0188(8) Uani d 1 . .
H H8AA 0.591371 -0.362462 0.476472 0.023 Uiso calc 0.771(13) A 1
H H8AB 0.455767 -0.321214 0.343042 0.023 Uiso calc 0.771(13) A 1
H H8BC 0.508814 -0.337978 0.458646 0.023 Uiso calc 0.229(13) A 2
H H8BD 0.513653 -0.342444 0.300886 0.023 Uiso calc 0.229(13) A 2

loop_
_atom_site_aniso_label
_atom_site_aniso_U_11
_atom_site_aniso_U_22
_atom_site_aniso_U_33
_atom_site_aniso_U_12
_atom_site_aniso_U_13
_atom_site_aniso_U_23
Br1 0.01355(17) 0.01735(19) 0.01357(17) -0.00288(13) 0.00077(13) -0.00496(14)
Br2 0.01333(17) 0.01052(18) 0.02045(19) 0.00292(13) -0.00208(13) -0.00219(14)
Cu1 0.0167(2) 0.0148(2) 0.0137(2) 0.00320(17) -0.00176(16) -0.00354(17)
Cu2 0.0162(2) 0.0132(2) 0.0120(2) 0.00180(17) -0.00123(16) -0.00298(17)
S1 0.0142(4) 0.0100(4) 0.0108(4) 0.0027(3) -0.0016(3) -0.0010(3)
S2 0.0140(4) 0.0111(4) 0.0119(4) 0.0016(3) -0.0012(3) -0.0037(3)
C1 0.0254(19) 0.0107(18) 0.0198(18) -0.0041(15) -0.0019(15) -0.0003(14)
C2 0.0212(19) 0.0146(19) 0.0218(19) 0.0013(15) -0.0009(15) 0.0036(15)
C3 0.0189(18) 0.018(2) 0.027(2) 0.0055(15) -0.0040(16) 0.0000(16)
C4 0.0198(17) 0.0151(18) 0.0138(16) 0.0055(14) -0.0060(14) -0.0030(14)
C5 0.0190(18) 0.0183(19) 0.0159(17) 0.0070(14) 0.0055(14) -0.0033(14)
C6 0.038(3) 0.021(2) 0.041(3) 0.0089(19) 0.007(2) -0.012(2)
C7A 0.036(3) 0.018(3) 0.028(3) -0.002(2) -0.010(2) -0.009(2)
C8 0.0243(19) 0.0141(19) 0.0171(17) -0.0067(15) -0.0020(15) -0.0018(14)

loop_
_atom_type_symbol
_atom_type_description
_atom_type_scat_dispersion_real
_atom_type_scat_dispersion_imag
_atom_type_scat_source
C C 0.0033 0.0016 'International Tables Vol C Tables 4.2.6.8 and 6.1.1.4'
H H 0.0000 0.0000 'International Tables Vol C Tables 4.2.6.8 and 6.1.1.4'
Br Br -0.2901 2.4595 'International Tables Vol C Tables 4.2.6.8 and 6.1.1.4'
Cu Cu 0.3201 1.2651 'International Tables Vol C Tables 4.2.6.8 and 6.1.1.4'
S S 0.1246 0.1234 'International Tables Vol C Tables 4.2.6.8 and 6.1.1.4'

loop_
_geom_angle_atom_site_label_1
_geom_angle_atom_site_label_2
_geom_angle_atom_site_label_3
_geom_angle_site_symmetry_1
_geom_angle_site_symmetry_3
_geom_angle
_geom_angle_publ_flag
Cu1 Br1 Cu1 . 2_655 84.167(19) yes
Cu2 Br2 Cu2 . 2_756 70.916(19) yes
Br1 Cu1 Br1 . 2_655 95.832(19) yes
S1 Cu1 Br1 . . 107.82(3) yes
S1 Cu1 Br1 . 2_655 114.58(3) yes
S2 Cu1 Br1 . . 121.51(3) yes
S2 Cu1 Br1 . 2_655 108.88(3) yes
S2 Cu1 S1 . . 108.12(3) yes
Br2 Cu2 Br2 . 2_756 109.084(19) yes
Br2 Cu2 Cu2 2_756 2_756 53.516(16) ?
Br2 Cu2 Cu2 . 2_756 55.568(17) ?
S1 Cu2 Br2 2_656 . 105.18(3) yes
S1 Cu2 Br2 2_656 2_756 104.86(3) yes
S1 Cu2 Cu2 2_656 2_756 116.52(3) ?
S2 Cu2 Br2 . . 104.11(3) yes
S2 Cu2 Br2 . 2_756 105.71(3) yes
S2 Cu2 Cu2 . 2_756 116.35(3) ?
S2 Cu2 S1 . 2_656 127.13(4) yes
Cu2 S1 Cu1 2_656 . 128.70(4) yes
C1 S1 Cu1 . . 108.21(14) ?
C1 S1 Cu2 . 2_656 111.26(13) ?
C1 S1 C4 . . 94.46(18) ?
C4 S1 Cu1 . . 102.71(12) ?
C4 S1 Cu2 . 2_656 105.46(13) ?
Cu2 S2 Cu1 . . 125.08(4) yes
C5 S2 Cu1 . . 107.52(13) ?
C5 S2 Cu2 . . 104.92(13) ?
C5 S2 C8 . . 93.98(19) ?
C8 S2 Cu1 . . 108.84(13) ?
C8 S2 Cu2 . . 111.74(13) ?
S1 C1 H1A . . 110.6 ?
S1 C1 H1B . . 110.6 ?
H1A C1 H1B . . 108.7 ?
C2 C1 S1 . . 105.9(3) ?
C2 C1 H1A . . 110.6 ?
C2 C1 H1B . . 110.6 ?
C1 C2 H2A . . 110.5 ?
C1 C2 H2B . . 110.5 ?
C1 C2 C3 . . 106.3(3) ?
H2A C2 H2B . . 108.7 ?
C3 C2 H2A . . 110.5 ?
C3 C2 H2B . . 110.5 ?
C2 C3 H3A . . 110.3 ?
C2 C3 H3B . . 110.3 ?
H3A C3 H3B . . 108.5 ?
C4 C3 C2 . . 107.3(3) ?
C4 C3 H3A . . 110.3 ?
C4 C3 H3B . . 110.3 ?
S1 C4 H4A . . 110.7 ?
S1 C4 H4B . . 110.7 ?
C3 C4 S1 . . 105.3(3) ?
C3 C4 H4A . . 110.7 ?
C3 C4 H4B . . 110.7 ?
H4A C4 H4B . . 108.8 ?
S2 C5 H5A . . 110.6 ?
S2 C5 H5B . . 110.6 ?
H5A C5 H5B . . 108.7 ?
C6 C5 S2 . . 105.7(3) ?
C6 C5 H5A . . 110.6 ?
C6 C5 H5B . . 110.6 ?
C5 C6 H6AA . . 110.2 ?
C5 C6 H6AB . . 110.2 ?
C5 C6 H6BC . . 109.3 ?
C5 C6 H6BD . . 109.3 ?
H6AA C6 H6AB . . 108.5 ?
H6BC C6 H6BD . . 108.0 ?
C7A C6 C5 . . 107.7(4) ?
C7A C6 H6AA . . 110.2 ?
C7A C6 H6AB . . 110.2 ?
C7B C6 C5 . . 111.5(6) ?
C7B C6 H6BC . . 109.3 ?
C7B C6 H6BD . . 109.3 ?
C6 C7A H7AA . . 110.0 ?
C6 C7A H7AB . . 110.0 ?
C6 C7A C8 . . 108.3(4) ?
H7AA C7A H7AB . . 108.4 ?
C8 C7A H7AA . . 110.0 ?
C8 C7A H7AB . . 110.0 ?
C6 C7B H7BA . . 109.4 ?
C6 C7B H7BB . . 109.4 ?
H7BA C7B H7BB . . 108.0 ?
C8 C7B C6 . . 111.0(9) ?
C8 C7B H7BA . . 109.4 ?
C8 C7B H7BB . . 109.4 ?
S2 C8 H8AA . . 110.4 ?
S2 C8 H8AB . . 110.4 ?
S2 C8 H8BC . . 111.3 ?
S2 C8 H8BD . . 111.3 ?
C7A C8 S2 . . 106.8(3) ?
C7A C8 H8AA . . 110.4 ?
C7A C8 H8AB . . 110.4 ?
C7B C8 S2 . . 102.3(6) ?
C7B C8 H8BC . . 111.3 ?
C7B C8 H8BD . . 111.3 ?
H8AA C8 H8AB . . 108.6 ?
H8BC C8 H8BD . . 109.2 ?

loop_
_geom_bond_atom_site_label_1
_geom_bond_atom_site_label_2
_geom_bond_site_symmetry_2
_geom_bond_distance
_geom_bond_publ_flag
Br1 Cu1 . 2.4755(6) yes
Br1 Cu1 2_655 2.5000(6) yes
Br2 Cu2 2_756 2.5349(6) yes
Br2 Cu2 . 2.4711(6) yes
Cu1 Cu1 2_655 3.3348(10) yes
Cu1 S1 . 2.3292(9) yes
Cu1 S2 . 2.2991(10) yes
Cu2 Cu2 2_756 2.9044(9) yes
Cu2 S1 2_656 2.2982(9) yes
Cu2 S2 . 2.2983(9) yes
S1 C1 . 1.837(4) ?
S1 C4 . 1.840(4) ?
S2 C5 . 1.831(4) ?
S2 C8 . 1.833(4) ?
C1 H1A . 0.9900 ?
C1 H1B . 0.9900 ?
C1 C2 . 1.523(5) ?
C2 H2A . 0.9900 ?
C2 H2B . 0.9900 ?
C2 C3 . 1.530(5) ?
C3 H3A . 0.9900 ?
C3 H3B . 0.9900 ?
C3 C4 . 1.520(5) ?
C4 H4A . 0.9900 ?
C4 H4B . 0.9900 ?
C5 H5A . 0.9900 ?
C5 H5B . 0.9900 ?
C5 C6 . 1.522(6) ?
C6 H6AA . 0.9900 ?
C6 H6AB . 0.9900 ?
C6 H6BC . 0.9900 ?
C6 H6BD . 0.9900 ?
C6 C7A . 1.497(7) ?
C6 C7B . 1.488(12) ?
C7A H7AA . 0.9900 ?
C7A H7AB . 0.9900 ?
C7A C8 . 1.526(6) ?
C7B H7BA . 0.9900 ?
C7B H7BB . 0.9900 ?
C7B C8 . 1.484(12) ?
C8 H8AA . 0.9900 ?
C8 H8AB . 0.9900 ?
C8 H8BC . 0.9900 ?
C8 H8BD . 0.9900 ?

loop_
_geom_hbond_atom_site_label_D
_geom_hbond_atom_site_label_H
_geom_hbond_atom_site_label_A
_geom_hbond_site_symmetry_A
_geom_hbond_distance_DH
_geom_hbond_distance_HA
_geom_hbond_distance_DA
_geom_hbond_angle_DHA
C4 H4B Br2 1_455 0.99 2.902 3.566(4) 125.3
C5 H5B Br2 2_756 0.99 2.887 3.556(4) 125.6
C7A H7AA Br2 1_545 0.99 2.952 3.885(6) 157.4

loop_
_geom_torsion_atom_site_label_1
_geom_torsion_atom_site_label_2
_geom_torsion_atom_site_label_3
_geom_torsion_atom_site_label_4
_geom_torsion_site_symmetry_1
_geom_torsion_site_symmetry_2
_geom_torsion_site_symmetry_3
_geom_torsion_site_symmetry_4
_geom_torsion
_geom_torsion_publ_flag
Cu1 S1 C1 C2 . . . . 91.5(3) ?
Cu1 S1 C4 C3 . . . . -123.6(2) ?
Cu1 S2 C5 C6 . . . . -128.8(3) ?
Cu1 S2 C8 C7A . . . . 103.2(3) ?
Cu1 S2 C8 C7B . . . . 143.3(6) ?
Cu2 S1 C1 C2 2_656 . . . -121.9(2) ?
Cu2 S1 C4 C3 2_656 . . . 99.7(3) ?
Cu2 S2 C5 C6 . . . . 96.1(3) ?
Cu2 S2 C8 C7A . . . . -114.6(3) ?
Cu2 S2 C8 C7B . . . . -74.5(6) ?
S1 C1 C2 C3 . . . . 37.0(4) ?
S2 C5 C6 C7A . . . . 38.3(4) ?
S2 C5 C6 C7B . . . . -3.4(8) ?
C1 S1 C4 C3 . . . . -13.8(3) ?
C1 C2 C3 C4 . . . . -49.3(4) ?
C2 C3 C4 S1 . . . . 37.6(4) ?
C4 S1 C1 C2 . . . . -13.4(3) ?
C5 S2 C8 C7A . . . . -6.8(3) ?
C5 S2 C8 C7B . . . . 33.3(6) ?
C5 C6 C7A C8 . . . . -45.0(5) ?
C5 C6 C7B C8 . . . . 30.0(12) ?
C6 C7A C8 S2 . . . . 30.3(5) ?
C6 C7B C8 S2 . . . . -40.9(11) ?
C8 S2 C5 C6 . . . . -17.7(3) ?

_cod_database_fobs_code 2243856
